data_7116981
loop_
_publ_author_name
'G. Gangadhararao'
'R. N. Prasad Tulichala'
'K. C. Kumara Swamy'

_publ_section_title
;
 Spontaneous resolution upon crystallization of allenyl-bis-phosphine
 oxides
;
_journal_name_full Chem.Commun.
_journal_page_first 7168
_journal_paper_doi 10.1039/C5cc00232J
_journal_volume 51
_journal_year 2015
_chemical_formula_sum 'C39 H29 N O3 P2'
_chemical_formula_weight 621.57
_chemical_name_systematic
; 
 ? 
;
_space_group_IT_number 19
_symmetry_cell_setting orthorhombic
_symmetry_space_group_name_Hall 'P 2ac 2ab'
_symmetry_space_group_name_H-M 'P 21 21 21'
_atom_sites_solution_hydrogens geom
_atom_sites_solution_primary direct
_atom_sites_solution_secondary difmap
_audit_creation_method SHELXL-97
_audit_update_record
;
2014-12-30 deposited with the CCDC.
2015-03-17 downloaded from the CCDC.
;
_cell_angle_alpha 90.00
_cell_angle_beta 90.00
_cell_angle_gamma 90.00
_cell_formula_units_Z 4
_cell_length_a 11.2790(6)
_cell_length_b 16.1962(8)
_cell_length_c 17.5843(9)
_cell_measurement_reflns_used 4805
_cell_measurement_temperature 293(2)
_cell_measurement_theta_max 28.7963
_cell_measurement_theta_min 2.9317
_cell_volume 3212.2(3)
_computing_cell_refinement 'CrysAlisPro, Oxford Diffraction Ltd.'
_computing_data_collection 'CrysAlisPro, Oxford Diffraction Ltd.'
_computing_data_reduction 'CrysAlisPro, Oxford Diffraction Ltd.'
_computing_structure_refinement 'SHELXL-97 (Sheldrick, 1997)'
_computing_structure_solution 'SHELXS-97 (Sheldrick, 1990)'
_diffrn_ambient_temperature 293(2)
_diffrn_measured_fraction_theta_full 0.997
_diffrn_measured_fraction_theta_max 0.997
_diffrn_measurement_device_type 'CCD area detector'
_diffrn_measurement_method 'phi and omega scans'
_diffrn_radiation_monochromator graphite
_diffrn_radiation_source 'fine-focus sealed tube'
_diffrn_radiation_type MoK\a
_diffrn_radiation_wavelength 0.71073
_diffrn_reflns_av_R_equivalents 0.0219
_diffrn_reflns_av_sigmaI/netI 0.0430
_diffrn_reflns_limit_h_max 11
_diffrn_reflns_limit_h_min -13
_diffrn_reflns_limit_k_max 19
_diffrn_reflns_limit_k_min -16
_diffrn_reflns_limit_l_max 20
_diffrn_reflns_limit_l_min -16
_diffrn_reflns_number 8256
_diffrn_reflns_theta_full 25.00
_diffrn_reflns_theta_max 25.00
_diffrn_reflns_theta_min 2.94
_diffrn_standards_decay_% none
_diffrn_standards_interval_count 'not applicable'
_diffrn_standards_interval_time 'not applicable'
_diffrn_standards_number 'not applicable'
_exptl_absorpt_coefficient_mu 0.175
_exptl_absorpt_correction_T_max 0.9759
_exptl_absorpt_correction_T_min 0.9593
_exptl_absorpt_correction_type empirical
_exptl_absorpt_process_details 'CrysAlisPro, Oxford Diffraction Ltd.'
_exptl_crystal_colour colorless
_exptl_crystal_density_diffrn 1.285
_exptl_crystal_density_method 'not measured'
_exptl_crystal_description blocks
_exptl_crystal_F_000 1296
_exptl_crystal_recrystallization_method 'Re-crystallisation from solvent: '
_exptl_crystal_size_max 0.24
_exptl_crystal_size_mid 0.18
_exptl_crystal_size_min 0.14
_refine_diff_density_max 0.770
_refine_diff_density_min -0.165
_refine_diff_density_rms 0.040
_refine_ls_abs_structure_details 'Flack H D (1983), Acta Cryst. A39, 876-881'
_refine_ls_abs_structure_Flack -0.03(9)
_refine_ls_extinction_method none
_refine_ls_goodness_of_fit_ref 1.042
_refine_ls_hydrogen_treatment constr
_refine_ls_matrix_type full
_refine_ls_number_parameters 406
_refine_ls_number_reflns 5347
_refine_ls_number_restraints 0
_refine_ls_restrained_S_all 1.042
_refine_ls_R_factor_all 0.0513
_refine_ls_R_factor_gt 0.0421
_refine_ls_shift/su_max 0.001
_refine_ls_shift/su_mean 0.000
_refine_ls_structure_factor_coef Fsqd
_refine_ls_weighting_details 'calc w=1/[\s^2^(Fo^2^)+(0.0650P)^2^+0.0000P] where P=(Fo^2^+2Fc^2^)/3'
_refine_ls_weighting_scheme calc
_refine_ls_wR_factor_gt 0.1054
_refine_ls_wR_factor_ref 0.1120
_reflns_number_gt 4682
_reflns_number_total 5347
_reflns_threshold_expression >2sigma(I)
_cod_data_source_file c5cc00232j2.cif
_cod_data_source_block compound-5
_cod_original_sg_symbol_H-M P2(1)2(1)2(1)
_cod_database_code 7116981

loop_
_symmetry_equiv_pos_as_xyz
'x, y, z'
'-x+1/2, -y, z+1/2'
'-x, y+1/2, -z+1/2'
'x+1/2, -y+1/2, -z'

loop_
_atom_site_label
_atom_site_type_symbol
_atom_site_fract_x
_atom_site_fract_y
_atom_site_fract_z
_atom_site_U_iso_or_equiv
_atom_site_adp_type
_atom_site_occupancy
_atom_site_symmetry_multiplicity
_atom_site_calc_flag
_atom_site_refinement_flags
_atom_site_disorder_assembly
_atom_site_disorder_group
P1 P 0.44769(6) 1.08184(4) 0.89306(4) 0.03293(18) Uani 1 1 d . . .
P2 P 0.12832(6) 0.87882(4) 0.90334(4) 0.03580(18) Uani 1 1 d . . .
C28 C 0.2492(2) 0.81500(16) 0.86795(16) 0.0358(6) Uani 1 1 d . . .
C21 C 0.1475(2) 0.97606(17) 0.84830(14) 0.0317(6) Uani 1 1 d . . .
C19 C 0.3647(2) 1.02413(16) 0.82159(14) 0.0319(6) Uani 1 1 d . . .
C1 C 0.5040(2) 1.00693(17) 0.96024(16) 0.0380(7) Uani 1 1 d . . .
O1 O 0.54152(18) 1.13246(13) 0.85824(11) 0.0474(5) Uani 1 1 d . . .
C20 C 0.2534(2) 1.00294(17) 0.83478(14) 0.0323(6) Uani 1 1 d . . .
C29 C 0.2890(3) 0.81384(19) 0.79322(18) 0.0446(7) Uani 1 1 d . . .
H29 H 0.2536 0.8481 0.7574 0.054 Uiso 1 1 calc R . .
C33 C 0.3043(3) 0.7637(2) 0.9216(2) 0.0530(8) Uani 1 1 d . . .
H33 H 0.2810 0.7649 0.9723 0.064 Uiso 1 1 calc R . .
C22 C -0.0062(2) 0.83326(17) 0.86162(16) 0.0374(6) Uani 1 1 d . . .
N1 N -0.0198(3) 0.95854(19) 0.71588(16) 0.0581(7) Uani 1 1 d . . .
C35 C -0.0416(3) 1.01796(18) 0.77714(17) 0.0436(7) Uani 1 1 d . . .
C18 C 0.3693(3) 1.0179(2) 0.67940(17) 0.0570(9) Uani 1 1 d . . .
H18 H 0.2952 1.0430 0.6783 0.068 Uiso 1 1 calc R . .
O2 O 0.0821(2) 0.9438(2) 0.69821(14) 0.0794(9) Uani 1 1 d . . .
C34 C 0.0401(2) 1.02782(16) 0.83633(16) 0.0351(6) Uani 1 1 d . . .
C7 C 0.3395(2) 1.14383(17) 0.94266(15) 0.0370(7) Uani 1 1 d . . .
C4 C 0.5948(4) 0.8974(2) 1.0664(2) 0.0624(10) Uani 1 1 d . . .
H4 H 0.6259 0.8607 1.1018 0.075 Uiso 1 1 calc R . .
C23 C -0.1139(3) 0.8580(2) 0.89275(18) 0.0507(8) Uani 1 1 d . . .
H23 H -0.1151 0.8979 0.9308 0.061 Uiso 1 1 calc R . .
C13 C 0.4247(2) 1.00292(18) 0.74837(15) 0.0385(7) Uani 1 1 d . . .
C30 C 0.3796(3) 0.7628(2) 0.7718(2) 0.0545(9) Uani 1 1 d . . .
H30 H 0.4067 0.7638 0.7219 0.065 Uiso 1 1 calc R . .
C39 C 0.0130(3) 1.08609(19) 0.89164(17) 0.0452(7) Uani 1 1 d . . .
H39 H 0.0654 1.0940 0.9318 0.054 Uiso 1 1 calc R . .
C36 C -0.1468(3) 1.0623(2) 0.7746(2) 0.0585(9) Uani 1 1 d . . .
H36 H -0.2014 1.0534 0.7357 0.070 Uiso 1 1 calc R . .
C12 C 0.3092(3) 1.1325(2) 1.01880(16) 0.0514(8) Uani 1 1 d . . .
H12 H 0.3450 1.0908 1.0471 0.062 Uiso 1 1 calc R . .
C26 C -0.1120(3) 0.7386(2) 0.7811(2) 0.0642(10) Uani 1 1 d . . .
H26 H -0.1113 0.6982 0.7435 0.077 Uiso 1 1 calc R . .
C24 C -0.2193(3) 0.8238(3) 0.8674(2) 0.0639(10) Uani 1 1 d . . .
H24 H -0.2911 0.8415 0.8878 0.077 Uiso 1 1 calc R . .
C10 C 0.1738(3) 1.2461(3) 1.0112(3) 0.0706(12) Uani 1 1 d . . .
H10 H 0.1172 1.2798 1.0338 0.085 Uiso 1 1 calc R . .
C8 C 0.2872(3) 1.20835(19) 0.90282(19) 0.0544(8) Uani 1 1 d . . .
H8 H 0.3078 1.2175 0.8523 0.065 Uiso 1 1 calc R . .
C38 C -0.0895(3) 1.1326(2) 0.8888(2) 0.0641(10) Uani 1 1 d . . .
H38 H -0.1045 1.1723 0.9259 0.077 Uiso 1 1 calc R . .
C3 C 0.6647(3) 0.9558(3) 1.0354(2) 0.0658(10) Uani 1 1 d . . .
H3 H 0.7438 0.9587 1.0499 0.079 Uiso 1 1 calc R . .
C5 C 0.4781(4) 0.8921(2) 1.0459(2) 0.0731(11) Uani 1 1 d . . .
H5 H 0.4292 0.8527 1.0681 0.088 Uiso 1 1 calc R . .
C37 C -0.1690(3) 1.1200(3) 0.8309(2) 0.0673(11) Uani 1 1 d . . .
H37 H -0.2387 1.1506 0.8295 0.081 Uiso 1 1 calc R . .
C14 C 0.5355(3) 0.9655(3) 0.7488(2) 0.0643(10) Uani 1 1 d . . .
H14 H 0.5739 0.9546 0.7945 0.077 Uiso 1 1 calc R . .
C31 C 0.4312(3) 0.7099(2) 0.8237(3) 0.0662(10) Uani 1 1 d . . .
H31 H 0.4905 0.6737 0.8082 0.079 Uiso 1 1 calc R . .
C25 C -0.2181(3) 0.7637(3) 0.8122(2) 0.0701(11) Uani 1 1 d . . .
H25 H -0.2888 0.7400 0.7959 0.084 Uiso 1 1 calc R . .
C17 C 0.4245(5) 0.9953(3) 0.6118(2) 0.0870(15) Uani 1 1 d . . .
H17 H 0.3875 1.0054 0.5655 0.104 Uiso 1 1 calc R . .
O3 O -0.1051(3) 0.92653(18) 0.68515(16) 0.0889(9) Uani 1 1 d . . .
C27 C -0.0067(3) 0.7732(2) 0.80531(18) 0.0478(8) Uani 1 1 d . . .
H27 H 0.0644 0.7561 0.7837 0.057 Uiso 1 1 calc R . .
C2 C 0.6216(3) 1.0122(2) 0.98203(18) 0.0528(8) Uani 1 1 d . . .
H2 H 0.6710 1.0525 0.9616 0.063 Uiso 1 1 calc R . .
C32 C 0.3951(3) 0.7108(2) 0.8976(3) 0.0689(10) Uani 1 1 d . . .
H32 H 0.4311 0.6759 0.9326 0.083 Uiso 1 1 calc R . .
C9 C 0.2053(4) 1.2588(2) 0.9375(3) 0.0719(11) Uani 1 1 d . . .
H9 H 0.1711 1.3019 0.9102 0.086 Uiso 1 1 calc R . .
C6 C 0.4330(3) 0.9463(2) 0.99167(19) 0.0592(9) Uani 1 1 d . . .
H6 H 0.3543 0.9417 0.9764 0.071 Uiso 1 1 calc R . .
C11 C 0.2253(4) 1.1837(2) 1.0522(2) 0.0697(11) Uani 1 1 d . . .
H11 H 0.2039 1.1756 1.1028 0.084 Uiso 1 1 calc R . .
C16 C 0.5324(4) 0.9585(4) 0.6135(3) 0.1009(18) Uani 1 1 d . . .
H16 H 0.5687 0.9427 0.5683 0.121 Uiso 1 1 calc R . .
C15 C 0.5877(3) 0.9445(3) 0.6805(3) 0.0890(16) Uani 1 1 d . . .
H15 H 0.6625 0.9203 0.6806 0.107 Uiso 1 1 calc R . .

loop_
_atom_site_aniso_label
_atom_site_aniso_U_11
_atom_site_aniso_U_22
_atom_site_aniso_U_33
_atom_site_aniso_U_23
_atom_site_aniso_U_13
_atom_site_aniso_U_12
P1 0.0323(3) 0.0319(4) 0.0346(4) -0.0003(3) -0.0014(3) -0.0036(3)
P2 0.0362(4) 0.0365(4) 0.0348(4) 0.0010(3) 0.0009(3) 0.0001(3)
C28 0.0361(15) 0.0272(14) 0.0440(17) -0.0008(12) -0.0053(13) -0.0019(12)
C21 0.0297(14) 0.0362(15) 0.0293(13) -0.0071(11) 0.0016(11) 0.0008(12)
C19 0.0317(14) 0.0331(15) 0.0310(14) -0.0004(11) 0.0005(12) 0.0001(12)
C1 0.0422(15) 0.0323(15) 0.0396(16) -0.0049(12) -0.0099(13) 0.0047(13)
O1 0.0428(11) 0.0510(12) 0.0485(12) -0.0011(10) 0.0052(9) -0.0123(10)
C20 0.0366(14) 0.0298(13) 0.0304(14) -0.0025(11) -0.0032(12) 0.0041(12)
C29 0.0449(17) 0.0417(17) 0.0472(18) -0.0073(14) -0.0027(14) 0.0045(14)
C33 0.0557(19) 0.0414(17) 0.062(2) 0.0095(15) -0.0059(16) 0.0038(16)
C22 0.0379(15) 0.0373(15) 0.0372(15) 0.0055(12) 0.0039(12) -0.0043(13)
N1 0.0574(19) 0.0617(18) 0.0551(17) 0.0081(15) -0.0223(15) -0.0010(15)
C35 0.0364(15) 0.0428(17) 0.0516(18) 0.0099(14) -0.0016(14) 0.0011(14)
C18 0.066(2) 0.066(2) 0.0388(17) -0.0005(15) -0.0006(16) -0.0205(19)
O2 0.0642(17) 0.117(2) 0.0572(15) -0.0286(16) -0.0027(13) 0.0073(16)
C34 0.0300(14) 0.0336(14) 0.0418(15) 0.0050(12) 0.0027(12) -0.0010(12)
C7 0.0399(15) 0.0316(15) 0.0396(16) -0.0052(12) 0.0010(12) -0.0030(13)
C4 0.079(3) 0.052(2) 0.057(2) 0.0004(17) -0.0263(19) 0.020(2)
C23 0.0454(17) 0.060(2) 0.0470(17) -0.0034(16) 0.0084(15) -0.0030(16)
C13 0.0390(15) 0.0404(16) 0.0362(15) -0.0068(13) 0.0044(12) -0.0147(13)
C30 0.0475(18) 0.051(2) 0.065(2) -0.0152(17) 0.0063(17) 0.0052(17)
C39 0.0402(16) 0.0457(16) 0.0499(17) 0.0023(15) 0.0056(14) 0.0060(14)
C36 0.0351(16) 0.066(2) 0.074(2) 0.0263(19) -0.0089(16) -0.0012(17)
C12 0.0620(19) 0.053(2) 0.0393(17) -0.0028(15) 0.0039(15) 0.0030(17)
C26 0.062(2) 0.065(2) 0.065(2) -0.0112(19) -0.0090(19) -0.008(2)
C24 0.0393(18) 0.084(3) 0.069(2) 0.002(2) 0.0079(16) -0.0044(19)
C10 0.063(2) 0.051(2) 0.098(3) -0.034(2) 0.019(2) 0.004(2)
C8 0.069(2) 0.0465(18) 0.0480(19) 0.0038(16) -0.0009(17) 0.0159(17)
C38 0.055(2) 0.061(2) 0.076(2) 0.002(2) 0.0160(19) 0.0187(18)
C3 0.052(2) 0.087(3) 0.058(2) -0.002(2) -0.0177(18) 0.024(2)
C5 0.101(3) 0.045(2) 0.073(2) 0.0168(18) -0.028(2) -0.014(2)
C37 0.0398(18) 0.073(2) 0.089(3) 0.021(2) 0.0170(19) 0.0237(18)
C14 0.0418(18) 0.093(3) 0.058(2) -0.024(2) 0.0086(16) 0.0031(19)
C31 0.055(2) 0.048(2) 0.096(3) -0.014(2) -0.001(2) 0.0125(18)
C25 0.047(2) 0.092(3) 0.072(3) 0.005(2) -0.0075(18) -0.024(2)
C17 0.103(3) 0.120(4) 0.038(2) -0.018(2) 0.010(2) -0.053(3)
O3 0.0839(18) 0.086(2) 0.097(2) -0.0124(17) -0.0472(17) -0.0071(17)
C27 0.0449(17) 0.0499(18) 0.0486(18) -0.0034(15) 0.0019(14) -0.0055(16)
C2 0.0412(16) 0.060(2) 0.057(2) 0.0002(16) -0.0077(15) 0.0026(17)
C32 0.063(2) 0.049(2) 0.095(3) 0.013(2) -0.010(2) 0.0186(18)
C9 0.075(3) 0.046(2) 0.094(3) -0.003(2) -0.008(2) 0.018(2)
C6 0.061(2) 0.0499(19) 0.067(2) 0.0131(17) -0.0236(18) -0.0084(18)
C11 0.087(3) 0.065(3) 0.056(2) -0.0198(19) 0.021(2) -0.001(2)
C16 0.087(3) 0.147(4) 0.069(3) -0.052(3) 0.042(3) -0.064(3)
C15 0.047(2) 0.127(4) 0.093(3) -0.053(3) 0.025(2) -0.015(2)

loop_
_atom_type_symbol
_atom_type_description
_atom_type_scat_dispersion_real
_atom_type_scat_dispersion_imag
_atom_type_scat_source
C C 0.0033 0.0016 'International Tables Vol C Tables 4.2.6.8 and 6.1.1.4'
H H 0.0000 0.0000 'International Tables Vol C Tables 4.2.6.8 and 6.1.1.4'
N N 0.0061 0.0033 'International Tables Vol C Tables 4.2.6.8 and 6.1.1.4'
O O 0.0106 0.0060 'International Tables Vol C Tables 4.2.6.8 and 6.1.1.4'
P P 0.1023 0.0942 'International Tables Vol C Tables 4.2.6.8 and 6.1.1.4'

loop_
_geom_angle_atom_site_label_1
_geom_angle_atom_site_label_2
_geom_angle_atom_site_label_3
_geom_angle
_geom_angle_site_symmetry_1
_geom_angle_site_symmetry_3
O1 P1 C7 112.15(13) . .
O1 P1 C1 113.12(13) . .
C7 P1 C1 107.16(13) . .
O1 P1 C19 111.57(12) . .
C7 P1 C19 105.72(13) . .
C1 P1 C19 106.65(13) . .
C28 P2 C22 104.68(13) . .
C28 P2 C21 102.46(12) . .
C22 P2 C21 103.16(12) . .
C29 C28 C33 119.0(3) . .
C29 C28 P2 125.0(2) . .
C33 C28 P2 116.0(2) . .
C20 C21 C34 122.4(3) . .
C20 C21 P2 119.2(2) . .
C34 C21 P2 117.12(18) . .
C20 C19 C13 121.4(2) . .
C20 C19 P1 120.0(2) . .
C13 C19 P1 118.61(19) . .
C6 C1 C2 119.3(3) . .
C6 C1 P1 122.3(2) . .
C2 C1 P1 118.5(2) . .
C21 C20 C19 175.3(3) . .
C30 C29 C28 120.7(3) . .
C30 C29 H29 119.7 . .
C28 C29 H29 119.7 . .
C32 C33 C28 119.0(3) . .
C32 C33 H33 120.5 . .
C28 C33 H33 120.5 . .
C27 C22 C23 118.6(3) . .
C27 C22 P2 124.7(2) . .
C23 C22 P2 116.6(2) . .
O2 N1 O3 123.4(3) . .
O2 N1 C35 118.4(3) . .
O3 N1 C35 118.2(3) . .
C36 C35 C34 121.9(3) . .
C36 C35 N1 117.3(3) . .
C34 C35 N1 120.7(3) . .
C13 C18 C17 120.0(4) . .
C13 C18 H18 120.0 . .
C17 C18 H18 120.0 . .
C39 C34 C35 116.9(3) . .
C39 C34 C21 117.6(2) . .
C35 C34 C21 125.2(3) . .
C8 C7 C12 118.6(3) . .
C8 C7 P1 117.5(2) . .
C12 C7 P1 123.8(2) . .
C3 C4 C5 120.0(3) . .
C3 C4 H4 120.0 . .
C5 C4 H4 120.0 . .
C24 C23 C22 120.5(3) . .
C24 C23 H23 119.8 . .
C22 C23 H23 119.8 . .
C18 C13 C14 119.1(3) . .
C18 C13 C19 120.7(3) . .
C14 C13 C19 120.2(3) . .
C29 C30 C31 120.6(3) . .
C29 C30 H30 119.7 . .
C31 C30 H30 119.7 . .
C38 C39 C34 122.0(3) . .
C38 C39 H39 119.0 . .
C34 C39 H39 119.0 . .
C37 C36 C35 118.7(3) . .
C37 C36 H36 120.7 . .
C35 C36 H36 120.7 . .
C11 C12 C7 119.7(3) . .
C11 C12 H12 120.2 . .
C7 C12 H12 120.2 . .
C25 C26 C27 120.4(3) . .
C25 C26 H26 119.8 . .
C27 C26 H26 119.8 . .
C25 C24 C23 120.1(3) . .
C25 C24 H24 119.9 . .
C23 C24 H24 119.9 . .
C9 C10 C11 120.2(3) . .
C9 C10 H10 119.9 . .
C11 C10 H10 119.9 . .
C9 C8 C7 120.6(3) . .
C9 C8 H8 119.7 . .
C7 C8 H8 119.7 . .
C37 C38 C39 119.4(4) . .
C37 C38 H38 120.3 . .
C39 C38 H38 120.3 . .
C4 C3 C2 121.9(3) . .
C4 C3 H3 119.1 . .
C2 C3 H3 119.1 . .
C4 C5 C6 119.5(4) . .
C4 C5 H5 120.2 . .
C6 C5 H5 120.2 . .
C38 C37 C36 121.0(3) . .
C38 C37 H37 119.5 . .
C36 C37 H37 119.5 . .
C15 C14 C13 119.1(4) . .
C15 C14 H14 120.4 . .
C13 C14 H14 120.4 . .
C32 C31 C30 119.8(3) . .
C32 C31 H31 120.1 . .
C30 C31 H31 120.1 . .
C24 C25 C26 119.9(3) . .
C24 C25 H25 120.1 . .
C26 C25 H25 120.1 . .
C16 C17 C18 119.9(4) . .
C16 C17 H17 120.1 . .
C18 C17 H17 120.1 . .
C26 C27 C22 120.6(3) . .
C26 C27 H27 119.7 . .
C22 C27 H27 119.7 . .
C1 C2 C3 118.6(3) . .
C1 C2 H2 120.7 . .
C3 C2 H2 120.7 . .
C31 C32 C33 120.9(3) . .
C31 C32 H32 119.6 . .
C33 C32 H32 119.6 . .
C10 C9 C8 120.5(4) . .
C10 C9 H9 119.7 . .
C8 C9 H9 119.7 . .
C1 C6 C5 120.6(3) . .
C1 C6 H6 119.7 . .
C5 C6 H6 119.7 . .
C10 C11 C12 120.4(3) . .
C10 C11 H11 119.8 . .
C12 C11 H11 119.8 . .
C15 C16 C17 120.5(4) . .
C15 C16 H16 119.8 . .
C17 C16 H16 119.8 . .
C16 C15 C14 121.3(4) . .
C16 C15 H15 119.3 . .
C14 C15 H15 119.3 . .

loop_
_geom_bond_atom_site_label_1
_geom_bond_atom_site_label_2
_geom_bond_distance
_geom_bond_site_symmetry_2
P1 O1 1.472(2) .
P1 C7 1.805(3) .
P1 C1 1.809(3) .
P1 C19 1.825(3) .
P2 C28 1.820(3) .
P2 C22 1.840(3) .
P2 C21 1.861(3) .
C28 C29 1.389(4) .
C28 C33 1.402(4) .
C21 C20 1.293(4) .
C21 C34 1.488(4) .
C19 C20 1.322(4) .
C19 C13 1.495(4) .
C1 C6 1.383(4) .
C1 C2 1.383(4) .
C29 C30 1.367(4) .
C29 H29 0.9300 .
C33 C32 1.400(5) .
C33 H33 0.9300 .
C22 C27 1.388(4) .
C22 C23 1.392(4) .
N1 O2 1.215(4) .
N1 O3 1.219(4) .
N1 C35 1.465(4) .
C35 C36 1.387(4) .
C35 C34 1.400(4) .
C18 C13 1.385(4) .
C18 C17 1.391(5) .
C18 H18 0.9300 .
C34 C39 1.389(4) .
C7 C8 1.390(4) .
C7 C12 1.394(4) .
C4 C3 1.346(5) .
C4 C5 1.368(5) .
C4 H4 0.9300 .
C23 C24 1.386(5) .
C23 H23 0.9300 .
C13 C14 1.389(4) .
C30 C31 1.381(5) .
C30 H30 0.9300 .
C39 C38 1.381(4) .
C39 H39 0.9300 .
C36 C37 1.385(5) .
C36 H36 0.9300 .
C12 C11 1.389(5) .
C12 H12 0.9300 .
C26 C25 1.377(5) .
C26 C27 1.381(5) .
C26 H26 0.9300 .
C24 C25 1.375(6) .
C24 H24 0.9300 .
C10 C9 1.360(6) .
C10 C11 1.370(6) .
C10 H10 0.9300 .
C8 C9 1.375(5) .
C8 H8 0.9300 .
C38 C37 1.372(5) .
C38 H38 0.9300 .
C3 C2 1.397(5) .
C3 H3 0.9300 .
C5 C6 1.392(5) .
C5 H5 0.9300 .
C37 H37 0.9300 .
C14 C15 1.380(5) .
C14 H14 0.9300 .
C31 C32 1.362(5) .
C31 H31 0.9300 .
C25 H25 0.9300 .
C17 C16 1.355(7) .
C17 H17 0.9300 .
C27 H27 0.9300 .
C2 H2 0.9300 .
C32 H32 0.9300 .
C9 H9 0.9300 .
C6 H6 0.9300 .
C11 H11 0.9300 .
C16 C15 1.352(6) .
C16 H16 0.9300 .
C15 H15 0.9300 .
